data_7029902
loop_
_publ_author_name
'Li, Ting'
'Huang, Xi-He'
'Zhao, Ya-Feng'
'Li, Hao-Hong'
'Wu, Shu-Ting'
'Huang, Chang-Cang'

_publ_section_title
;
 An unusual double T5(2) water tape trapped in silver(I) coordination
 polymer hosts: influence of the solvent on the assembly of
 Ag(I)-4,4'-bipyridine chains with trans-cyclohexanedicarboxylate and
 their luminescent properties.
;
_journal_issue 41
_journal_name_full 'Dalton transactions (Cambridge, England : 2003)'
_journal_page_first 12872
_journal_page_last 12881
_journal_paper_doi 10.1039/c2dt31847d
_journal_volume 41
_journal_year 2012
_chemical_formula_moiety 'C28 H26 Ag2 N4 O4, 14(H2 O)'
_chemical_formula_sum 'C28 H54 Ag2 N4 O18'
_chemical_formula_weight 950.49
_chemical_name_systematic
;
?
;
_space_group_IT_number 14
_symmetry_cell_setting monoclinic
_symmetry_space_group_name_Hall '-P 2ybc'
_symmetry_space_group_name_H-M 'P 1 21/c 1'
_atom_sites_solution_hydrogens mixed
_atom_sites_solution_primary direct
_atom_sites_solution_secondary difmap
_audit_creation_method SHELXL-97
_cell_angle_alpha 90.00
_cell_angle_beta 95.38(3)
_cell_angle_gamma 90.00
_cell_formula_units_Z 4
_cell_length_a 6.8206(14)
_cell_length_b 22.830(5)
_cell_length_c 25.065(5)
_cell_measurement_reflns_used 13745
_cell_measurement_temperature 293(2)
_cell_measurement_theta_max 27.4932
_cell_measurement_theta_min 3.0302
_cell_volume 3885.8(14)
_computing_cell_refinement 'CrystalClear (Rigaku Inc., 2007)'
_computing_data_collection 'CrystalClear (Rigaku Inc., 2007)'
_computing_data_reduction 'CrystalClear (Rigaku Inc., 2007)'
_computing_structure_refinement 'SHELXL-97 (Sheldrick, 1997)'
_computing_structure_solution 'SHELXS-97 (Sheldrick, 1990)'
_diffrn_ambient_temperature 293(2)
_diffrn_detector_area_resol_mean 28.5714
_diffrn_measured_fraction_theta_full 0.988
_diffrn_measured_fraction_theta_max 0.988
_diffrn_measurement_device_type
;
Rigaku Mercury CCD Saturn724
;
_diffrn_measurement_method dtprofit.ref
_diffrn_radiation_monochromator graphite
_diffrn_radiation_source 'fine-focus sealed tube'
_diffrn_radiation_type MoK\a
_diffrn_radiation_wavelength 0.71073
_diffrn_reflns_av_R_equivalents 0.0408
_diffrn_reflns_av_sigmaI/netI 0.0319
_diffrn_reflns_limit_h_max 8
_diffrn_reflns_limit_h_min -7
_diffrn_reflns_limit_k_max 29
_diffrn_reflns_limit_k_min -25
_diffrn_reflns_limit_l_max 32
_diffrn_reflns_limit_l_min -32
_diffrn_reflns_number 9015
_diffrn_reflns_theta_full 27.49
_diffrn_reflns_theta_max 27.49
_diffrn_reflns_theta_min 3.00
_diffrn_standards_decay_% None
_diffrn_standards_interval_count None
_diffrn_standards_interval_time None
_diffrn_standards_number None
_exptl_absorpt_coefficient_mu 1.085
_exptl_absorpt_correction_T_max 0.8808
_exptl_absorpt_correction_T_min 0.8122
_exptl_absorpt_correction_type multi-scan
_exptl_crystal_colour Colorless
_exptl_crystal_density_diffrn 1.625
_exptl_crystal_density_method 'not measured'
_exptl_crystal_description Prism
_exptl_crystal_F_000 1952
_exptl_crystal_size_max 0.20
_exptl_crystal_size_mid 0.18
_exptl_crystal_size_min 0.12
_refine_diff_density_max 0.770
_refine_diff_density_min -0.837
_refine_diff_density_rms 0.098
_refine_ls_extinction_method none
_refine_ls_goodness_of_fit_ref 1.071
_refine_ls_hydrogen_treatment constr
_refine_ls_matrix_type full
_refine_ls_number_parameters 466
_refine_ls_number_reflns 8802
_refine_ls_number_restraints 0
_refine_ls_restrained_S_all 1.071
_refine_ls_R_factor_all 0.0464
_refine_ls_R_factor_gt 0.0446
_refine_ls_shift/su_max 0.002
_refine_ls_shift/su_mean 0.000
_refine_ls_structure_factor_coef Fsqd
_refine_ls_weighting_details 'calc w=1/[\s^2^(Fo^2^)+(0.0190P)^2^+14.8139P] where P=(Fo^2^+2Fc^2^)/3'
_refine_ls_weighting_scheme calc
_refine_ls_wR_factor_gt 0.0931
_refine_ls_wR_factor_ref 0.0940
_reflns_number_gt 8561
_reflns_number_total 8802
_reflns_threshold_expression >2sigma(I)
_cod_data_source_file c2dt31847d.txt
_cod_data_source_block a2
_cod_depositor_comments
;
The following automatic conversions were performed:

'_symmetry_cell_setting' value 'Monoclinic' changed to 'monoclinic'
according to
/usr/data/users/saulius/automatic-downloads/retrospective/RSC/lib/dictionaries/cif_core.dic
dictionary named 'cif_core.dic' version 2.4.2 from
2011-04-26.

'_exptl_absorpt_correction_type' value 'Multi-scan'
changed to 'multi-scan' according to
/usr/data/users/saulius/automatic-downloads/retrospective/RSC/lib/dictionaries/cif_core.dic
dictionary named 'cif_core.dic' version 2.4.2 from 2011-04-26.

Automatic conversion script
Id: cif_fix_values 2281 2013-09-26 08:29:07Z andrius 
;
_cod_original_sg_symbol_H-M 'P 21/c'
_cod_database_code 7029902

loop_
_symmetry_equiv_pos_as_xyz
'x, y, z'
'-x, y+1/2, -z+1/2'
'-x, -y, -z'
'x, -y-1/2, z-1/2'

loop_
_atom_site_label
_atom_site_type_symbol
_atom_site_fract_x
_atom_site_fract_y
_atom_site_fract_z
_atom_site_U_iso_or_equiv
_atom_site_adp_type
_atom_site_occupancy
_atom_site_symmetry_multiplicity
_atom_site_calc_flag
_atom_site_refinement_flags
Ag1 Ag -0.01455(4) 0.467886(10) 0.232180(10) 0.02219(7) Uani 1 1 d .
Ag2 Ag 0.48206(4) 0.521010(10) 0.260087(10) 0.02182(7) Uani 1 1 d .
N1 N -0.0018(4) 0.37322(12) 0.24435(11) 0.0181(5) Uani 1 1 d .
N2 N 0.0169(4) 0.06312(12) 0.26102(11) 0.0191(6) Uani 1 1 d .
N3 N 0.5057(4) 0.42639(12) 0.25529(12) 0.0197(6) Uani 1 1 d .
N4 N 0.5209(4) 0.11573(11) 0.24916(11) 0.0171(5) Uani 1 1 d .
C1 C 0.0453(5) 0.34634(14) 0.29192(13) 0.0195(6) Uani 1 1 d .
H1A H 0.0721 0.3694 0.3223 0.023 Uiso 1 1 calc R
C2 C 0.0552(5) 0.28624(14) 0.29728(13) 0.0187(6) Uani 1 1 d .
H2A H 0.0892 0.2695 0.3307 0.022 Uiso 1 1 calc R
C3 C 0.0139(5) 0.25060(13) 0.25204(13) 0.0158(6) Uani 1 1 d .
C4 C -0.0334(5) 0.27869(14) 0.20296(13) 0.0175(6) Uani 1 1 d .
H4A H -0.0606 0.2568 0.1718 0.021 Uiso 1 1 calc R
C5 C -0.0396(5) 0.33921(14) 0.20100(14) 0.0201(7) Uani 1 1 d .
H5A H -0.0714 0.3572 0.1680 0.024 Uiso 1 1 calc R
C6 C -0.0093(5) 0.09611(14) 0.30442(13) 0.0199(7) Uani 1 1 d .
H6A H -0.0273 0.0773 0.3365 0.024 Uiso 1 1 calc R
C7 C -0.0105(5) 0.15653(14) 0.30336(13) 0.0196(6) Uani 1 1 d .
H7A H -0.0292 0.1777 0.3342 0.024 Uiso 1 1 calc R
C8 C 0.0167(5) 0.18584(14) 0.25536(13) 0.0163(6) Uani 1 1 d .
C9 C 0.0451(5) 0.15128(14) 0.21107(13) 0.0192(6) Uani 1 1 d .
H9A H 0.0652 0.1688 0.1785 0.023 Uiso 1 1 calc R
C10 C 0.0434(5) 0.09112(14) 0.21541(13) 0.0199(7) Uani 1 1 d .
H10A H 0.0616 0.0689 0.1852 0.024 Uiso 1 1 calc R
C11 C 0.5651(5) 0.39530(14) 0.29938(14) 0.0208(7) Uani 1 1 d .
H11A H 0.6052 0.4155 0.3307 0.025 Uiso 1 1 calc R
C12 C 0.5693(5) 0.33482(14) 0.30040(13) 0.0199(7) Uani 1 1 d .
H12A H 0.6100 0.3151 0.3320 0.024 Uiso 1 1 calc R
C13 C 0.5118(5) 0.30363(13) 0.25365(13) 0.0164(6) Uani 1 1 d .
C14 C 0.4511(5) 0.33593(14) 0.20785(13) 0.0189(6) Uani 1 1 d .
H14A H 0.4114 0.3168 0.1759 0.023 Uiso 1 1 calc R
C15 C 0.4501(5) 0.39641(14) 0.20996(13) 0.0197(6) Uani 1 1 d .
H15A H 0.4096 0.4172 0.1790 0.024 Uiso 1 1 calc R
C16 C 0.5008(5) 0.14446(14) 0.29504(13) 0.0193(6) Uani 1 1 d .
H16A H 0.4887 0.1228 0.3260 0.023 Uiso 1 1 calc R
C17 C 0.4974(5) 0.20496(14) 0.29828(13) 0.0189(6) Uani 1 1 d .
H17A H 0.4842 0.2231 0.3310 0.023 Uiso 1 1 calc R
C18 C 0.5139(5) 0.23865(13) 0.25245(13) 0.0154(6) Uani 1 1 d .
C19 C 0.5331(5) 0.20844(14) 0.20449(13) 0.0192(6) Uani 1 1 d .
H19A H 0.5435 0.2289 0.1728 0.023 Uiso 1 1 calc R
C20 C 0.5365(5) 0.14804(14) 0.20482(13) 0.0203(7) Uani 1 1 d .
H20A H 0.5503 0.1286 0.1728 0.024 Uiso 1 1 calc R
C21 C -0.0589(5) 0.46775(13) 0.11005(13) 0.0182(6) Uani 1 1 d .
C22 C 0.0787(6) 0.44402(15) 0.02179(13) 0.0243(7) Uani 1 1 d .
H22A H 0.2096 0.4553 0.0368 0.029 Uiso 1 1 calc R
H22B H 0.0626 0.4024 0.0280 0.029 Uiso 1 1 calc R
C23 C -0.0758(5) 0.47843(15) 0.04962(13) 0.0205(7) Uani 1 1 d .
H23A H -0.2066 0.4655 0.0347 0.025 Uiso 1 1 calc R
C24 C -0.0569(6) 0.54382(15) 0.03838(13) 0.0232(7) Uani 1 1 d .
H24A H -0.1576 0.5651 0.0553 0.028 Uiso 1 1 calc R
H24B H 0.0706 0.5576 0.0537 0.028 Uiso 1 1 calc R
C25 C 0.4992(5) 0.51550(14) 0.38365(13) 0.0192(6) Uani 1 1 d .
C26 C 0.3863(5) 0.54728(15) 0.47151(13) 0.0213(7) Uani 1 1 d .
H26A H 0.4793 0.5795 0.4738 0.026 Uiso 1 1 calc R
H26B H 0.2652 0.5608 0.4520 0.026 Uiso 1 1 calc R
C27 C 0.4710(5) 0.49597(14) 0.44087(13) 0.0193(6) Uani 1 1 d .
H27A H 0.3719 0.4648 0.4383 0.023 Uiso 1 1 calc R
C28 C 0.6550(5) 0.47147(16) 0.47197(13) 0.0232(7) Uani 1 1 d .
H28A H 0.7576 0.5010 0.4744 0.028 Uiso 1 1 calc R
H28B H 0.7018 0.4380 0.4530 0.028 Uiso 1 1 calc R
O1 O 0.1052(4) 0.47334(11) 0.13667(9) 0.0225(5) Uani 1 1 d .
O2 O -0.2159(4) 0.45496(11) 0.13143(10) 0.0236(5) Uani 1 1 d .
O3 O 0.3473(4) 0.51797(11) 0.35117(9) 0.0250(5) Uani 1 1 d .
O4 O 0.6691(4) 0.52864(11) 0.37146(10) 0.0233(5) Uani 1 1 d .
OW1 O 0.5458(4) 0.02900(11) 0.38099(11) 0.0281(6) Uani 1 1 d .
H1 H 0.6479 0.0101 0.3743 0.034 Uiso 1 1 d R
H2 H 0.4459 0.0071 0.3740 0.034 Uiso 1 1 d R
OW2 O 0.0150(4) 0.46084(11) 0.37493(11) 0.0269(5) Uani 1 1 d .
H3 H -0.0779 0.4855 0.3758 0.032 Uiso 1 1 d R
H4 H 0.1151 0.4784 0.3649 0.032 Uiso 1 1 d R
OW3 O 0.0734(4) 0.38328(12) 0.45645(11) 0.0295(6) Uani 1 1 d .
H5 H 0.0503 0.4086 0.4318 0.035 Uiso 1 1 d R
H6 H -0.0256 0.3606 0.4562 0.035 Uiso 1 1 d R
OW4 O 0.3926(4) 0.31050(12) 0.45158(12) 0.0360(7) Uani 1 1 d .
H7 H 0.3756 0.2764 0.4384 0.043 Uiso 1 1 d R
H8 H 0.2980 0.3321 0.4389 0.043 Uiso 1 1 d R
OW5 O 0.2648(4) 0.20280(12) 0.41645(11) 0.0306(6) Uani 1 1 d .
H9 H 0.1545 0.1961 0.4285 0.037 Uiso 1 1 d R
H10 H 0.3435 0.1753 0.4267 0.037 Uiso 1 1 d R
OW6 O 0.5535(4) 0.12083(11) 0.44872(11) 0.0289(6) Uani 1 1 d .
H11 H 0.5533 0.0875 0.4335 0.035 Uiso 1 1 d R
H12 H 0.5497 0.1154 0.4821 0.035 Uiso 1 1 d R
OW7 O 0.8811(4) 0.19358(12) 0.44460(13) 0.0359(6) Uani 1 1 d .
H13 H 0.7913 0.1679 0.4389 0.043 Uiso 1 1 d R
H14 H 0.9105 0.1962 0.4782 0.043 Uiso 1 1 d R
OW8 O 0.7689(3) 0.30683(8) 0.42161(8) 0.0323(6) Uani 1 1 d .
H15 H 0.8140 0.2759 0.4371 0.039 Uiso 1 1 d R
H16 H 0.6614 0.3157 0.4342 0.039 Uiso 1 1 d R
OW9 O 0.1114(3) 0.38774(8) 0.56894(8) 0.0281(6) Uani 1 1 d R
H17 H 0.1788 0.4155 0.5839 0.034 Uiso 1 1 d R
H18 H 0.1046 0.3928 0.5352 0.034 Uiso 1 1 d R
OW10 O 0.4126(4) 0.30707(12) 0.56162(12) 0.0332(6) Uani 1 1 d .
H19 H 0.3222 0.3308 0.5684 0.040 Uiso 1 1 d R
H20 H 0.4138 0.3047 0.5278 0.040 Uiso 1 1 d R
OW11 O 0.2891(4) 0.19746(12) 0.58700(11) 0.0302(6) Uani 1 1 d .
H21 H 0.1653 0.1960 0.5790 0.036 Uiso 1 1 d R
H22 H 0.3305 0.2304 0.5770 0.036 Uiso 1 1 d R
OW12 O 0.5825(4) 0.12463(12) 0.56162(11) 0.0303(6) Uani 1 1 d .
H23 H 0.6133 0.0969 0.5834 0.036 Uiso 1 1 d R
H24 H 0.4640 0.1344 0.5648 0.036 Uiso 1 1 d R
OW13 O 0.8890(4) 0.20179(12) 0.55499(12) 0.0345(6) Uani 1 1 d .
H25 H 0.8587 0.2369 0.5620 0.041 Uiso 1 1 d R
H26 H 0.7901 0.1801 0.5589 0.041 Uiso 1 1 d R
OW14 O 0.8107(4) 0.30992(11) 0.59248(11) 0.0294(6) Uani 1 1 d .
H27 H 0.6897 0.3180 0.5849 0.035 Uiso 1 1 d R
H28 H 0.8777 0.3408 0.5888 0.035 Uiso 1 1 d R

loop_
_atom_site_aniso_label
_atom_site_aniso_U_11
_atom_site_aniso_U_22
_atom_site_aniso_U_33
_atom_site_aniso_U_23
_atom_site_aniso_U_13
_atom_site_aniso_U_12
Ag1 0.03351(16) 0.01070(11) 0.02299(13) 0.00116(9) 0.00604(10) -0.00001(10)
Ag2 0.03194(15) 0.01084(11) 0.02301(13) 0.00070(9) 0.00434(10) 0.00046(10)
N1 0.0230(14) 0.0125(12) 0.0195(13) 0.0008(10) 0.0060(11) -0.0003(11)
N2 0.0222(14) 0.0106(12) 0.0242(14) -0.0001(10) 0.0005(11) 0.0004(10)
N3 0.0220(14) 0.0137(13) 0.0238(14) -0.0015(10) 0.0043(11) 0.0003(11)
N4 0.0199(14) 0.0128(12) 0.0189(13) -0.0011(10) 0.0029(10) 0.0004(10)
C1 0.0257(17) 0.0150(15) 0.0179(15) -0.0004(12) 0.0023(13) 0.0004(13)
C2 0.0226(17) 0.0159(15) 0.0173(15) 0.0018(12) 0.0015(12) 0.0008(12)
C3 0.0167(15) 0.0118(14) 0.0190(15) -0.0002(11) 0.0027(12) 0.0005(11)
C4 0.0219(16) 0.0151(15) 0.0158(14) 0.0002(11) 0.0032(12) -0.0002(12)
C5 0.0235(17) 0.0165(15) 0.0205(16) 0.0014(12) 0.0030(13) 0.0003(13)
C6 0.0273(18) 0.0143(15) 0.0185(15) 0.0010(12) 0.0047(13) -0.0007(13)
C7 0.0247(17) 0.0165(15) 0.0174(15) -0.0012(12) 0.0007(13) 0.0003(13)
C8 0.0157(15) 0.0143(14) 0.0185(15) 0.0021(11) 0.0001(12) -0.0010(12)
C9 0.0247(17) 0.0154(15) 0.0180(15) -0.0002(12) 0.0039(13) 0.0012(13)
C10 0.0238(17) 0.0175(15) 0.0185(15) -0.0023(12) 0.0030(13) 0.0005(13)
C11 0.0278(18) 0.0135(15) 0.0209(16) -0.0041(12) 0.0022(13) -0.0013(13)
C12 0.0247(17) 0.0159(15) 0.0188(15) -0.0003(12) 0.0005(13) 0.0010(13)
C13 0.0183(15) 0.0126(14) 0.0184(15) -0.0003(11) 0.0014(12) 0.0003(12)
C14 0.0241(17) 0.0148(15) 0.0182(15) 0.0013(12) 0.0034(13) 0.0007(12)
C15 0.0214(17) 0.0177(15) 0.0200(15) 0.0010(12) 0.0027(13) 0.0016(13)
C16 0.0228(17) 0.0163(15) 0.0187(15) 0.0006(12) 0.0017(13) -0.0003(13)
C17 0.0240(17) 0.0154(15) 0.0171(15) -0.0002(12) 0.0011(12) 0.0017(12)
C18 0.0159(15) 0.0122(14) 0.0185(14) 0.0005(11) 0.0036(11) -0.0004(11)
C19 0.0237(17) 0.0174(15) 0.0168(15) -0.0014(12) 0.0033(12) -0.0009(13)
C20 0.0263(18) 0.0160(15) 0.0188(15) -0.0014(12) 0.0033(13) 0.0004(13)
C21 0.0252(17) 0.0128(14) 0.0172(14) 0.0022(11) 0.0044(13) 0.0035(12)
C22 0.037(2) 0.0167(15) 0.0197(16) 0.0036(12) 0.0068(14) 0.0076(14)
C23 0.0233(17) 0.0228(16) 0.0155(14) 0.0010(12) 0.0020(12) -0.0017(13)
C24 0.0303(19) 0.0201(16) 0.0201(16) 0.0019(13) 0.0071(14) 0.0043(14)
C25 0.0234(17) 0.0162(15) 0.0190(15) 0.0011(12) 0.0063(13) 0.0035(13)
C26 0.0236(17) 0.0225(16) 0.0186(15) 0.0040(12) 0.0058(13) 0.0054(13)
C27 0.0237(17) 0.0179(15) 0.0165(15) 0.0014(12) 0.0030(12) -0.0010(13)
C28 0.0263(18) 0.0240(17) 0.0202(15) 0.0039(13) 0.0074(13) 0.0076(14)
O1 0.0222(12) 0.0244(12) 0.0211(11) 0.0021(9) 0.0027(10) -0.0004(10)
O2 0.0241(13) 0.0270(13) 0.0204(12) 0.0036(10) 0.0054(10) 0.0008(10)
O3 0.0239(13) 0.0327(14) 0.0185(11) 0.0044(10) 0.0020(10) 0.0005(11)
O4 0.0223(12) 0.0274(13) 0.0211(11) 0.0052(10) 0.0060(10) -0.0004(10)
OW1 0.0227(13) 0.0212(12) 0.0401(15) -0.0051(11) 0.0025(11) -0.0004(10)
OW2 0.0237(13) 0.0226(12) 0.0349(14) 0.0021(11) 0.0051(11) 0.0006(10)
OW3 0.0270(14) 0.0264(13) 0.0347(15) 0.0067(11) 0.0013(11) -0.0024(11)
OW4 0.0319(15) 0.0273(14) 0.0495(18) -0.0002(13) 0.0073(13) 0.0047(12)
OW5 0.0306(14) 0.0318(14) 0.0297(14) 0.0002(11) 0.0041(11) 0.0002(11)
OW6 0.0329(15) 0.0257(13) 0.0284(13) -0.0026(11) 0.0038(11) -0.0003(11)
OW7 0.0320(15) 0.0292(14) 0.0467(17) -0.0022(13) 0.0056(13) -0.0044(12)
OW8 0.0297(15) 0.0339(15) 0.0331(15) 0.0042(12) 0.0026(11) 0.0020(12)
OW9 0.0298(14) 0.0257(13) 0.0290(13) -0.0021(10) 0.0036(11) -0.0049(11)
OW10 0.0300(15) 0.0268(14) 0.0426(16) 0.0033(12) 0.0026(12) 0.0019(11)
OW11 0.0275(14) 0.0335(15) 0.0293(14) 0.0039(11) 0.0005(11) 0.0004(11)
OW12 0.0286(14) 0.0283(14) 0.0339(14) 0.0037(11) 0.0029(11) 0.0054(11)
OW13 0.0283(15) 0.0262(14) 0.0483(18) -0.0042(12) 0.0008(13) -0.0010(11)
OW14 0.0309(14) 0.0249(13) 0.0314(14) 0.0032(11) -0.0019(11) -0.0022(11)

loop_
_atom_type_symbol
_atom_type_description
_atom_type_scat_dispersion_real
_atom_type_scat_dispersion_imag
_atom_type_scat_source
C C 0.0033 0.0016 'International Tables Vol C Tables 4.2.6.8 and 6.1.1.4'
H H 0.0000 0.0000 'International Tables Vol C Tables 4.2.6.8 and 6.1.1.4'
N N 0.0061 0.0033 'International Tables Vol C Tables 4.2.6.8 and 6.1.1.4'
O O 0.0106 0.0060 'International Tables Vol C Tables 4.2.6.8 and 6.1.1.4'
Ag Ag -0.8971 1.1015 'International Tables Vol C Tables 4.2.6.8 and 6.1.1.4'

loop_
_geom_angle_atom_site_label_1
_geom_angle_atom_site_label_2
_geom_angle_atom_site_label_3
_geom_angle
_geom_angle_site_symmetry_1
_geom_angle_site_symmetry_3
N2 Ag1 N1 167.52(10) 2 .
N3 Ag2 N4 169.66(11) . 2_655
N3 Ag2 O3 93.31(10) . .
N4 Ag2 O3 97.03(9) 2_655 .
C5 N1 C1 117.6(3) . .
C5 N1 Ag1 117.3(2) . .
C1 N1 Ag1 125.1(2) . .
C10 N2 C6 117.5(3) . .
C10 N2 Ag1 123.1(2) . 2_545
C6 N2 Ag1 119.4(2) . 2_545
C11 N3 C15 117.6(3) . .
C11 N3 Ag2 119.9(2) . .
C15 N3 Ag2 122.3(2) . .
C16 N4 C20 117.5(3) . .
C16 N4 Ag2 125.2(2) . 2_645
C20 N4 Ag2 117.2(2) . 2_645
N1 C1 C2 122.9(3) . .
N1 C1 H1A 118.6 . .
C2 C1 H1A 118.6 . .
C1 C2 C3 119.6(3) . .
C1 C2 H2A 120.2 . .
C3 C2 H2A 120.2 . .
C4 C3 C2 117.2(3) . .
C4 C3 C8 120.5(3) . .
C2 C3 C8 122.2(3) . .
C5 C4 C3 119.6(3) . .
C5 C4 H4A 120.2 . .
C3 C4 H4A 120.2 . .
N1 C5 C4 123.2(3) . .
N1 C5 H5A 118.4 . .
C4 C5 H5A 118.4 . .
N2 C6 C7 123.0(3) . .
N2 C6 H6A 118.5 . .
C7 C6 H6A 118.5 . .
C6 C7 C8 119.5(3) . .
C6 C7 H7A 120.3 . .
C8 C7 H7A 120.3 . .
C9 C8 C7 117.0(3) . .
C9 C8 C3 121.6(3) . .
C7 C8 C3 121.5(3) . .
C10 C9 C8 120.0(3) . .
C10 C9 H9A 120.0 . .
C8 C9 H9A 120.0 . .
N2 C10 C9 123.2(3) . .
N2 C10 H10A 118.4 . .
C9 C10 H10A 118.4 . .
N3 C11 C12 123.2(3) . .
N3 C11 H11A 118.4 . .
C12 C11 H11A 118.4 . .
C11 C12 C13 119.4(3) . .
C11 C12 H12A 120.3 . .
C13 C12 H12A 120.3 . .
C14 C13 C12 117.4(3) . .
C14 C13 C18 121.0(3) . .
C12 C13 C18 121.7(3) . .
C15 C14 C13 120.0(3) . .
C15 C14 H14A 120.0 . .
C13 C14 H14A 120.0 . .
N3 C15 C14 122.5(3) . .
N3 C15 H15A 118.8 . .
C14 C15 H15A 118.8 . .
N4 C16 C17 122.8(3) . .
N4 C16 H16A 118.6 . .
C17 C16 H16A 118.6 . .
C16 C17 C18 119.9(3) . .
C16 C17 H17A 120.0 . .
C18 C17 H17A 120.0 . .
C17 C18 C19 117.1(3) . .
C17 C18 C13 122.2(3) . .
C19 C18 C13 120.7(3) . .
C20 C19 C18 119.3(3) . .
C20 C19 H19A 120.4 . .
C18 C19 H19A 120.4 . .
N4 C20 C19 123.4(3) . .
N4 C20 H20A 118.3 . .
C19 C20 H20A 118.3 . .
O1 C21 O2 122.8(3) . .
O1 C21 C23 119.4(3) . .
O2 C21 C23 117.7(3) . .
C24 C22 C23 110.4(3) 3_565 .
C24 C22 H22A 109.6 3_565 .
C23 C22 H22A 109.6 . .
C24 C22 H22B 109.6 3_565 .
C23 C22 H22B 109.6 . .
H22A C22 H22B 108.1 . .
C24 C23 C21 109.8(3) . .
C24 C23 C22 110.1(3) . .
C21 C23 C22 112.2(3) . .
C24 C23 H23A 108.2 . .
C21 C23 H23A 108.2 . .
C22 C23 H23A 108.2 . .
C22 C24 C23 111.0(3) 3_565 .
C22 C24 H24A 109.4 3_565 .
C23 C24 H24A 109.4 . .
C22 C24 H24B 109.4 3_565 .
C23 C24 H24B 109.4 . .
H24A C24 H24B 108.0 . .
O3 C25 O4 123.5(3) . .
O3 C25 C27 116.8(3) . .
O4 C25 C27 119.7(3) . .
C28 C26 C27 111.0(3) 3_666 .
C28 C26 H26A 109.4 3_666 .
C27 C26 H26A 109.4 . .
C28 C26 H26B 109.4 3_666 .
C27 C26 H26B 109.4 . .
H26A C26 H26B 108.0 . .
C28 C27 C25 114.7(3) . .
C28 C27 C26 110.7(3) . .
C25 C27 C26 109.3(3) . .
C28 C27 H27A 107.3 . .
C25 C27 H27A 107.3 . .
C26 C27 H27A 107.3 . .
C27 C28 C26 111.3(3) . 3_666
C27 C28 H28A 109.4 . .
C26 C28 H28A 109.4 3_666 .
C27 C28 H28B 109.4 . .
C26 C28 H28B 109.4 3_666 .
H28A C28 H28B 108.0 . .
C25 O3 Ag2 103.7(2) . .
H1 OW1 H2 108.4 . .
H3 OW2 H4 108.4 . .
H5 OW3 H6 108.4 . .
H7 OW4 H8 108.4 . .
H9 OW5 H10 108.4 . .
H11 OW6 H12 108.1 . .
H13 OW7 H14 108.4 . .
H15 OW8 H16 108.4 . .
H17 OW9 H18 108.4 . .
H19 OW10 H20 108.4 . .
H21 OW11 H22 108.4 . .
H23 OW12 H24 108.4 . .
H25 OW13 H26 108.4 . .
H27 OW14 H28 108.4 . .

loop_
_geom_bond_atom_site_label_1
_geom_bond_atom_site_label_2
_geom_bond_distance
_geom_bond_site_symmetry_2
Ag1 N2 2.181(3) 2
Ag1 N1 2.183(3) .
Ag2 N3 2.170(3) .
Ag2 N4 2.175(3) 2_655
Ag2 O3 2.541(2) .
N1 C5 1.341(4) .
N1 C1 1.352(4) .
N2 C10 1.337(4) .
N2 C6 1.348(4) .
N2 Ag1 2.181(3) 2_545
N3 C11 1.343(4) .
N3 C15 1.350(4) .
N4 C16 1.342(4) .
N4 C20 1.346(4) .
N4 Ag2 2.175(3) 2_645
C1 C2 1.380(4) .
C1 H1A 0.9300 .
C2 C3 1.403(4) .
C2 H2A 0.9300 .
C3 C4 1.398(4) .
C3 C8 1.481(4) .
C4 C5 1.383(4) .
C4 H4A 0.9300 .
C5 H5A 0.9300 .
C6 C7 1.380(4) .
C6 H6A 0.9300 .
C7 C8 1.404(4) .
C7 H7A 0.9300 .
C8 C9 1.390(4) .
C9 C10 1.378(4) .
C9 H9A 0.9300 .
C10 H10A 0.9300 .
C11 C12 1.381(4) .
C11 H11A 0.9300 .
C12 C13 1.396(4) .
C12 H12A 0.9300 .
C13 C14 1.394(4) .
C13 C18 1.484(4) .
C14 C15 1.382(4) .
C14 H14A 0.9300 .
C15 H15A 0.9300 .
C16 C17 1.384(4) .
C16 H16A 0.9300 .
C17 C18 1.396(4) .
C17 H17A 0.9300 .
C18 C19 1.403(4) .
C19 C20 1.379(4) .
C19 H19A 0.9300 .
C20 H20A 0.9300 .
C21 O1 1.255(4) .
C21 O2 1.275(4) .
C21 C23 1.528(4) .
C22 C24 1.527(4) 3_565
C22 C23 1.533(5) .
C22 H22A 0.9700 .
C22 H22B 0.9700 .
C23 C24 1.527(5) .
C23 H23A 0.9800 .
C24 C22 1.527(4) 3_565
C24 H24A 0.9700 .
C24 H24B 0.9700 .
C25 O3 1.257(4) .
C25 O4 1.262(4) .
C25 C27 1.531(4) .
C26 C28 1.531(4) 3_666
C26 C27 1.542(4) .
C26 H26A 0.9700 .
C26 H26B 0.9700 .
C27 C28 1.521(5) .
C27 H27A 0.9800 .
C28 C26 1.531(4) 3_666
C28 H28A 0.9700 .
C28 H28B 0.9700 .
OW1 H1 0.8501 .
OW1 H2 0.8500 .
OW2 H3 0.8500 .
OW2 H4 0.8501 .
OW3 H5 0.8499 .
OW3 H6 0.8500 .
OW4 H7 0.8501 .
OW4 H8 0.8500 .
OW5 H9 0.8500 .
OW5 H10 0.8500 .
OW6 H11 0.8501 .
OW6 H12 0.8500 .
OW7 H13 0.8500 .
OW7 H14 0.8501 .
OW8 H15 0.8500 .
OW8 H16 0.8500 .
OW9 H17 0.8502 .
OW9 H18 0.8499 .
OW10 H19 0.8499 .
OW10 H20 0.8500 .
OW11 H21 0.8500 .
OW11 H22 0.8499 .
OW12 H23 0.8501 .
OW12 H24 0.8500 .
OW13 H25 0.8501 .
OW13 H26 0.8500 .
OW14 H27 0.8499 .
OW14 H28 0.8499 .

loop_
_geom_hbond_atom_site_label_D
_geom_hbond_atom_site_label_H
_geom_hbond_atom_site_label_A
_geom_hbond_distance_DH
_geom_hbond_distance_HA
_geom_hbond_distance_DA
_geom_hbond_angle_DHA
_geom_hbond_site_symmetry_A
OW1 H1 O1 0.85 1.92 2.770(4) 174.1 2_645
OW1 H2 O2 0.85 1.96 2.808(4) 172.0 2_545
OW2 H3 O4 0.85 1.98 2.816(4) 167.4 1_455
OW2 H4 O3 0.85 1.88 2.729(4) 173.4 .
OW3 H5 OW2 0.85 1.86 2.705(4) 175.2 .
OW3 H6 OW8 0.85 2.00 2.790(3) 154.3 1_455
OW4 H7 OW5 0.85 1.90 2.727(4) 163.4 .
OW4 H8 OW3 0.85 2.01 2.751(4) 145.4 .
OW5 H9 OW7 0.85 1.95 2.781(4) 167.5 1_455
OW5 H10 OW6 0.85 1.94 2.782(4) 171.6 .
OW6 H11 OW1 0.85 1.87 2.695(4) 162.0 .
OW6 H12 OW12 0.85 1.99 2.820(4) 163.3 .
OW7 H13 OW6 0.85 1.98 2.794(4) 159.9 .
OW7 H14 OW13 0.85 1.95 2.769(4) 162.1 .
OW8 H15 OW7 0.85 1.94 2.742(3) 157.2 .
OW8 H16 OW4 0.85 1.93 2.742(3) 160.3 .
OW9 H17 O4 0.85 1.93 2.774(3) 170.7 3_666
OW9 H18 OW3 0.85 1.98 2.809(3) 165.6 .
OW10 H19 OW9 0.85 1.94 2.778(3) 168.8 .
OW10 H20 OW4 0.85 1.91 2.750(4) 170.9 .
OW11 H21 OW13 0.85 1.93 2.773(4) 172.3 1_455
OW11 H22 OW10 0.85 1.89 2.734(4) 173.7 .
OW12 H23 O2 0.85 1.99 2.793(4) 158.3 4_666
OW12 H24 OW11 0.85 1.98 2.723(4) 145.2 .
OW13 H25 OW14 0.85 1.88 2.712(4) 167.7 .
OW13 H26 OW12 0.85 1.91 2.751(4) 172.7 .
OW14 H27 OW10 0.85 1.94 2.754(4) 159.6 .
OW14 H28 OW9 0.85 2.02 2.817(3) 155.7 1_655
